data_8106353
loop_
_publ_author_name
'Yuan, Xian-You'
'Yuan, Lin'
'Zhang, Min'
'Li, Zhong-Yan'

_publ_section_title
;
 Crystal structure of
 (5-ethyl-2-(4-methoxyphenyl)-1,3-dioxan-5-yl)methanol, C14H20O4
;
_journal_issue 5
_journal_name_full 'Zeitschrift f\"ur Kristallographie - New Crystal Structures'
_journal_page_first 937
_journal_page_last 938
_journal_paper_doi 10.1515/ncrs-2018-0114
_journal_volume 233
_journal_year 2018
_chemical_formula_moiety 'C14 H20 O4'
_chemical_formula_sum 'C14 H20 O4'
_chemical_formula_weight 252.30
_space_group_crystal_system triclinic
_space_group_IT_number 2
_space_group_name_Hall '-P 1'
_space_group_name_H-M_alt 'P -1'
_atom_sites_solution_hydrogens mixed
_atom_sites_solution_primary direct
_cell_angle_alpha 100.673(2)
_cell_angle_beta 92.465(2)
_cell_angle_gamma 98.973(2)
_cell_formula_units_Z 4
_cell_length_a 6.1028(13)
_cell_length_b 10.885(2)
_cell_length_c 20.737(4)
_cell_measurement_reflns_used 3868
_cell_measurement_temperature 296(2)
_cell_measurement_theta_max 27.06
_cell_measurement_theta_min 2.34
_cell_volume 1333.5(5)
_computing_cell_refinement 'SAINT v8.34A (Bruker, 2013)'
_computing_data_reduction 'SAINT v8.34A (Bruker, 2013)'
_computing_molecular_graphics 'Olex2 (Dolomanov et al., 2009)'
_computing_publication_material 'Olex2 (Dolomanov et al., 2009)'
_computing_structure_refinement 'XL (Sheldrick, 2008)'
_computing_structure_solution 'XS (Sheldrick, 2008)'
_diffrn_ambient_temperature 296.15
_diffrn_measured_fraction_theta_full 0.998
_diffrn_measured_fraction_theta_max 0.998
_diffrn_measurement_device_type 'Bruker APEX-II CCD'
_diffrn_measurement_method '\f and \w scans'
_diffrn_radiation_type MoK\a
_diffrn_radiation_wavelength 0.71073
_diffrn_reflns_av_R_equivalents 0.0236
_diffrn_reflns_av_unetI/netI 0.0265
_diffrn_reflns_Laue_measured_fraction_full 0.998
_diffrn_reflns_Laue_measured_fraction_max 0.998
_diffrn_reflns_limit_h_max 7
_diffrn_reflns_limit_h_min -7
_diffrn_reflns_limit_k_max 12
_diffrn_reflns_limit_k_min -12
_diffrn_reflns_limit_l_max 24
_diffrn_reflns_limit_l_min -24
_diffrn_reflns_number 12893
_diffrn_reflns_point_group_measured_fraction_full 0.998
_diffrn_reflns_point_group_measured_fraction_max 0.998
_diffrn_reflns_theta_full 25.009
_diffrn_reflns_theta_max 25.009
_diffrn_reflns_theta_min 1.002
_diffrn_standards_number 0
_exptl_absorpt_coefficient_mu 0.091
_exptl_absorpt_correction_T_max 0.7457
_exptl_absorpt_correction_T_min 0.6819
_exptl_absorpt_correction_type multi-scan
_exptl_absorpt_process_details
;
SADABS-2014/5 (Bruker,2014/5) was used for absorption correction.
wR2(int) was 0.0470 before and 0.0368 after correction.
The Ratio of minimum to maximum transmission is 0.9144.
The \l/2 correction factor is 0.00150.
;
_exptl_crystal_density_diffrn 1.257
_exptl_crystal_description block
_exptl_crystal_F_000 544
_refine_diff_density_max 0.170
_refine_diff_density_min -0.151
_refine_diff_density_rms 0.033
_refine_ls_extinction_coef .
_refine_ls_extinction_method none
_refine_ls_goodness_of_fit_ref 1.042
_refine_ls_hydrogen_treatment constr
_refine_ls_matrix_type full
_refine_ls_number_parameters 329
_refine_ls_number_reflns 4683
_refine_ls_number_restraints 0
_refine_ls_restrained_S_all 1.042
_refine_ls_R_factor_all 0.0585
_refine_ls_R_factor_gt 0.0431
_refine_ls_shift/su_max 0.000
_refine_ls_shift/su_mean 0.000
_refine_ls_structure_factor_coef Fsqd
_refine_ls_weighting_details 'w=1/[\s^2^(Fo^2^)+(0.0640P)^2^+0.1362P] where P=(Fo^2^+2Fc^2^)/3'
_refine_ls_weighting_scheme calc
_refine_ls_wR_factor_gt 0.1116
_refine_ls_wR_factor_ref 0.1225
_reflns_Friedel_coverage 0.000
_reflns_Friedel_fraction_full .
_reflns_Friedel_fraction_max .
_reflns_number_gt 3531
_reflns_number_total 4683
_reflns_threshold_expression 'I > 2\s(I)'
_cod_data_source_file suppl_ncrs-2018-0114_suppl.cif
_cod_data_source_block 1
_cod_database_code 8106353
_shelx_space_group_comment
;
The symmetry employed for this shelxl refinement is uniquely defined
by the following loop, which should always be used as a source of
symmetry information in preference to the above space-group names.
They are only intended as comments.
;
_olex2_refinement_description
;
1. Fixed Uiso
 At 1.2 times of:
  All C(H) groups, All C(H,H) groups
 At 1.5 times of:
  All C(H,H,H) groups, All O(H) groups
2.a Riding coordinates:
 O4(H4), O8(H8A)
2.b Ternary CH refined with riding coordinates:
 C8(H8), C22(H22)
2.c Secondary CH2 refined with riding coordinates:
 C9(H9A,H9B), C12(H12A,H12B), C11(H11A,H11B), C14(H14A,H14B), C23(H23A,H23B),
 C25(H25A,H25B), C28(H28A,H28B), C26(H26A,H26B)
2.d Aromatic/amide H refined with riding coordinates:
 C3(H3), C4(H4A), C6(H6), C7(H7), C20(H20), C18(H18), C21(H21), C17(H17)
2.e Idealised Me refined as rotating group:
 C13(H13A,H13B,H13C), C1(H1A,H1B,H1C), C15(H15A,H15B,H15C), C27(H27A,H27B,H27C)
;
_olex2_submission_special_instructions 'No special instructions were received'

loop_
_space_group_symop_operation_xyz
'x, y, z'
'-x, -y, -z'

loop_
_atom_site_label
_atom_site_type_symbol
_atom_site_fract_x
_atom_site_fract_y
_atom_site_fract_z
_atom_site_U_iso_or_equiv
_atom_site_adp_type
_atom_site_occupancy
_atom_site_site_symmetry_order
_atom_site_calc_flag
_atom_site_refinement_flags_posn
_atom_site_refinement_flags_adp
_atom_site_refinement_flags_occupancy
_atom_site_disorder_assembly
_atom_site_disorder_group
O2 O 0.44859(17) 0.34516(10) 0.21887(5) 0.0503(3) Uani 1 1 d . . . . .
O3 O 0.82794(17) 0.41785(10) 0.22107(5) 0.0509(3) Uani 1 1 d . . . . .
O4 O 0.8917(2) 0.09975(11) 0.07063(6) 0.0587(3) Uani 1 1 d . . . . .
H4 H 0.8670 0.1112 0.0332 0.088 Uiso 1 1 d R . . . .
O1 O 0.5588(2) 0.83716(11) 0.43992(6) 0.0607(3) Uani 1 1 d . . . . .
C5 C 0.6233(3) 0.51324(15) 0.30519(7) 0.0451(4) Uani 1 1 d . . . . .
C8 C 0.6450(3) 0.39293(16) 0.25922(8) 0.0480(4) Uani 1 1 d . . . . .
H8 H 0.6744 0.3299 0.2852 0.058 Uiso 1 1 calc R . . . .
C10 C 0.6617(2) 0.23656(14) 0.13540(7) 0.0410(4) Uani 1 1 d . . . . .
C9 C 0.4655(3) 0.22577(15) 0.17870(8) 0.0506(4) Uani 1 1 d . . . . .
H9A H 0.3289 0.1942 0.1510 0.061 Uiso 1 1 calc R . . . .
H9B H 0.4839 0.1653 0.2066 0.061 Uiso 1 1 calc R . . . .
C3 C 0.4165(3) 0.67435(16) 0.35137(8) 0.0549(4) Uani 1 1 d . . . . .
H3 H 0.2868 0.7093 0.3513 0.066 Uiso 1 1 calc R . . . .
C2 C 0.5931(3) 0.73228(15) 0.39629(8) 0.0474(4) Uani 1 1 d . . . . .
C4 C 0.4302(3) 0.56577(16) 0.30683(8) 0.0532(4) Uani 1 1 d . . . . .
H4A H 0.3088 0.5272 0.2775 0.064 Uiso 1 1 calc R . . . .
C12 C 0.6232(3) 0.31489(15) 0.08293(8) 0.0480(4) Uani 1 1 d . . . . .
H12A H 0.5997 0.3980 0.1050 0.058 Uiso 1 1 calc R . . . .
H12B H 0.7578 0.3269 0.0600 0.058 Uiso 1 1 calc R . . . .
C6 C 0.7988(3) 0.57326(17) 0.34948(9) 0.0588(5) Uani 1 1 d . . . . .
H6 H 0.9301 0.5398 0.3488 0.071 Uiso 1 1 calc R . . . .
C11 C 0.8667(3) 0.30232(16) 0.18084(8) 0.0511(4) Uani 1 1 d . . . . .
H11A H 0.9061 0.2457 0.2088 0.061 Uiso 1 1 calc R . . . .
H11B H 0.9909 0.3208 0.1545 0.061 Uiso 1 1 calc R . . . .
C14 C 0.6938(3) 0.10291(15) 0.10514(8) 0.0516(4) Uani 1 1 d . . . . .
H14A H 0.6999 0.0542 0.1397 0.062 Uiso 1 1 calc R . . . .
H14B H 0.5663 0.0627 0.0749 0.062 Uiso 1 1 calc R . . . .
C7 C 0.7862(3) 0.68148(18) 0.39481(9) 0.0594(5) Uani 1 1 d . . . . .
H7 H 0.9074 0.7200 0.4242 0.071 Uiso 1 1 calc R . . . .
C13 C 0.4300(3) 0.25958(19) 0.03219(10) 0.0706(5) Uani 1 1 d . . . . .
H13A H 0.4576 0.1811 0.0067 0.106 Uiso 1 1 calc GR . . . .
H13B H 0.4141 0.3182 0.0036 0.106 Uiso 1 1 calc GR . . . .
H13C H 0.2958 0.2443 0.0541 0.106 Uiso 1 1 calc GR . . . .
C1 C 0.7448(4) 0.90499(19) 0.48291(10) 0.0767(6) Uani 1 1 d . . . . .
H1A H 0.8653 0.9303 0.4573 0.115 Uiso 1 1 calc GR . . . .
H1B H 0.7908 0.8515 0.5110 0.115 Uiso 1 1 calc GR . . . .
H1C H 0.7035 0.9789 0.5093 0.115 Uiso 1 1 calc GR . . . .
O6 O 0.81422(18) -0.08568(11) 0.20359(5) 0.0524(3) Uani 1 1 d . . . . .
O7 O 1.1217(2) -0.12335(12) 0.26251(6) 0.0614(3) Uani 1 1 d . . . . .
O8 O 1.1052(2) -0.10886(12) 0.06112(6) 0.0663(4) Uani 1 1 d . . . . .
H8A H 1.0315 -0.0515 0.0681 0.100 Uiso 1 1 d R . . . .
O5 O 0.9048(2) 0.36610(14) 0.44044(7) 0.0781(4) Uani 1 1 d . . . . .
C15 C 0.7140(4) 0.3921(2) 0.47389(12) 0.0964(8) Uani 1 1 d . . . . .
H15A H 0.5942 0.3924 0.4424 0.145 Uiso 1 1 calc GR . . . .
H15B H 0.7480 0.4735 0.5027 0.145 Uiso 1 1 calc GR . . . .
H15C H 0.6708 0.3280 0.4992 0.145 Uiso 1 1 calc GR . . . .
C24 C 1.0409(2) -0.23339(14) 0.14809(8) 0.0446(4) Uani 1 1 d . . . . .
C23 C 0.8096(3) -0.19931(16) 0.15622(9) 0.0537(4) Uani 1 1 d . . . . .
H23A H 0.7472 -0.1887 0.1142 0.064 Uiso 1 1 calc R . . . .
H23B H 0.7139 -0.2683 0.1699 0.064 Uiso 1 1 calc R . . . .
C22 C 0.9028(3) -0.09792(17) 0.26591(8) 0.0557(4) Uani 1 1 d . . . . .
H22 H 0.8091 -0.1669 0.2811 0.067 Uiso 1 1 calc R . . . .
C19 C 0.9009(3) 0.02380(17) 0.31245(8) 0.0537(4) Uani 1 1 d . . . . .
C25 C 1.1350(3) -0.23750(17) 0.21695(8) 0.0573(5) Uani 1 1 d . . . . .
H25A H 1.0526 -0.3092 0.2320 0.069 Uiso 1 1 calc R . . . .
H25B H 1.2891 -0.2493 0.2153 0.069 Uiso 1 1 calc R . . . .
C28 C 1.1906(3) -0.13095(15) 0.12186(8) 0.0497(4) Uani 1 1 d . . . . .
H28A H 1.2104 -0.0525 0.1542 0.060 Uiso 1 1 calc R . . . .
H28B H 1.3357 -0.1556 0.1162 0.060 Uiso 1 1 calc R . . . .
C16 C 0.8904(3) 0.25229(18) 0.39823(9) 0.0593(5) Uani 1 1 d . . . . .
C26 C 1.0175(3) -0.36285(16) 0.10254(10) 0.0623(5) Uani 1 1 d . . . . .
H26A H 0.9007 -0.4199 0.1174 0.075 Uiso 1 1 calc R . . . .
H26B H 0.9683 -0.3538 0.0588 0.075 Uiso 1 1 calc R . . . .
C20 C 1.0828(3) 0.1214(2) 0.32277(9) 0.0664(5) Uani 1 1 d . . . . .
H20 H 1.2101 0.1101 0.3008 0.080 Uiso 1 1 calc R . . . .
C18 C 0.7135(3) 0.04527(18) 0.34414(10) 0.0648(5) Uani 1 1 d . . . . .
H18 H 0.5881 -0.0176 0.3365 0.078 Uiso 1 1 calc R . . . .
C21 C 1.0775(3) 0.2342(2) 0.36490(10) 0.0706(5) Uani 1 1 d . . . . .
H21 H 1.2004 0.2986 0.3710 0.085 Uiso 1 1 calc R . . . .
C17 C 0.7061(3) 0.15755(19) 0.38699(10) 0.0675(5) Uani 1 1 d . . . . .
H17 H 0.5777 0.1694 0.4082 0.081 Uiso 1 1 calc R . . . .
C27 C 1.2224(4) -0.42525(19) 0.09700(12) 0.0772(6) Uani 1 1 d . . . . .
H27A H 1.1892 -0.5041 0.0660 0.116 Uiso 1 1 calc GR . . . .
H27B H 1.2675 -0.4410 0.1392 0.116 Uiso 1 1 calc GR . . . .
H27C H 1.3405 -0.3703 0.0823 0.116 Uiso 1 1 calc GR . . . .

loop_
_atom_site_aniso_label
_atom_site_aniso_U_11
_atom_site_aniso_U_22
_atom_site_aniso_U_33
_atom_site_aniso_U_23
_atom_site_aniso_U_13
_atom_site_aniso_U_12
O2 0.0377(6) 0.0501(7) 0.0583(7) -0.0017(5) 0.0097(5) 0.0060(5)
O3 0.0373(6) 0.0597(7) 0.0518(6) 0.0008(5) 0.0053(5) 0.0072(5)
O4 0.0649(8) 0.0671(8) 0.0533(7) 0.0138(6) 0.0156(6) 0.0334(6)
O1 0.0602(8) 0.0591(8) 0.0553(7) -0.0055(6) 0.0001(6) 0.0081(6)
C5 0.0449(9) 0.0518(10) 0.0396(8) 0.0092(7) 0.0050(7) 0.0099(7)
C8 0.0463(9) 0.0570(10) 0.0442(9) 0.0127(8) 0.0068(7) 0.0152(8)
C10 0.0381(8) 0.0392(8) 0.0478(9) 0.0101(7) 0.0071(7) 0.0099(6)
C9 0.0495(10) 0.0427(9) 0.0576(10) 0.0045(8) 0.0150(8) 0.0050(7)
C3 0.0472(10) 0.0607(11) 0.0549(10) 0.0008(9) -0.0009(8) 0.0163(8)
C2 0.0499(10) 0.0494(9) 0.0414(9) 0.0063(7) 0.0060(7) 0.0058(7)
C4 0.0468(10) 0.0606(11) 0.0487(9) 0.0010(8) -0.0044(7) 0.0120(8)
C12 0.0471(9) 0.0452(9) 0.0539(10) 0.0115(8) 0.0052(8) 0.0118(7)
C6 0.0462(10) 0.0671(12) 0.0625(11) 0.0045(9) -0.0005(8) 0.0182(8)
C11 0.0426(9) 0.0614(11) 0.0508(10) 0.0055(8) 0.0056(7) 0.0191(8)
C14 0.0582(10) 0.0456(9) 0.0567(10) 0.0133(8) 0.0169(8) 0.0185(8)
C7 0.0483(10) 0.0679(12) 0.0562(11) 0.0021(9) -0.0083(8) 0.0071(8)
C13 0.0730(13) 0.0759(13) 0.0626(12) 0.0104(10) -0.0095(10) 0.0191(10)
C1 0.0801(14) 0.0724(13) 0.0643(12) -0.0107(11) -0.0136(11) 0.0066(11)
O6 0.0479(7) 0.0607(7) 0.0517(7) 0.0131(6) 0.0009(5) 0.0165(5)
O7 0.0591(8) 0.0783(8) 0.0508(7) 0.0117(6) -0.0046(6) 0.0275(6)
O8 0.0909(10) 0.0716(8) 0.0529(7) 0.0247(6) 0.0239(7) 0.0436(7)
O5 0.0785(10) 0.0783(9) 0.0714(9) -0.0016(8) 0.0082(7) 0.0126(7)
C15 0.1067(19) 0.0862(16) 0.0894(16) -0.0060(13) 0.0396(15) 0.0137(14)
C24 0.0384(8) 0.0433(9) 0.0530(9) 0.0137(7) -0.0006(7) 0.0054(7)
C23 0.0412(9) 0.0559(10) 0.0615(11) 0.0088(9) -0.0011(8) 0.0051(7)
C22 0.0558(11) 0.0659(11) 0.0522(10) 0.0235(9) 0.0103(8) 0.0148(8)
C19 0.0556(11) 0.0666(11) 0.0449(9) 0.0208(9) 0.0066(8) 0.0154(9)
C25 0.0583(11) 0.0616(11) 0.0595(11) 0.0210(9) 0.0040(9) 0.0215(8)
C28 0.0485(9) 0.0467(9) 0.0551(10) 0.0122(8) 0.0062(8) 0.0087(7)
C16 0.0650(12) 0.0686(12) 0.0468(10) 0.0126(9) 0.0028(9) 0.0178(10)
C26 0.0557(11) 0.0449(10) 0.0816(13) 0.0056(9) -0.0029(10) 0.0045(8)
C20 0.0503(11) 0.0864(14) 0.0607(11) 0.0075(11) 0.0098(9) 0.0130(10)
C18 0.0612(12) 0.0644(12) 0.0709(12) 0.0177(10) 0.0173(10) 0.0081(9)
C21 0.0546(12) 0.0823(14) 0.0692(13) 0.0068(11) 0.0025(10) 0.0040(10)
C17 0.0641(12) 0.0713(13) 0.0717(13) 0.0182(11) 0.0252(10) 0.0149(10)
C27 0.0763(14) 0.0578(12) 0.0959(16) 0.0019(11) 0.0086(12) 0.0207(10)

loop_
_atom_type_symbol
_atom_type_description
_atom_type_scat_dispersion_real
_atom_type_scat_dispersion_imag
_atom_type_scat_source
C C 0.0033 0.0016 'International Tables Vol C Tables 4.2.6.8 and 6.1.1.4'
H H 0.0000 0.0000 'International Tables Vol C Tables 4.2.6.8 and 6.1.1.4'
O O 0.0106 0.0060 'International Tables Vol C Tables 4.2.6.8 and 6.1.1.4'

loop_
_geom_angle_atom_site_label_1
_geom_angle_atom_site_label_2
_geom_angle_atom_site_label_3
_geom_angle
_geom_angle_site_symmetry_1
_geom_angle_site_symmetry_3
C8 O2 C9 110.25(12) . .
C8 O3 C11 110.10(12) . .
C14 O4 H4 109.5 . .
C2 O1 C1 116.96(14) . .
C4 C5 C8 122.94(14) . .
C6 C5 C8 119.24(14) . .
C6 C5 C4 117.79(15) . .
O2 C8 O3 110.97(12) . .
O2 C8 C5 110.82(12) . .
O2 C8 H8 108.8 . .
O3 C8 C5 108.57(13) . .
O3 C8 H8 108.8 . .
C5 C8 H8 108.8 . .
C9 C10 C12 111.34(13) . .
C11 C10 C9 106.84(13) . .
C11 C10 C12 109.60(13) . .
C14 C10 C9 107.69(12) . .
C14 C10 C12 112.04(13) . .
C14 C10 C11 109.17(13) . .
O2 C9 C10 111.71(12) . .
O2 C9 H9A 109.3 . .
O2 C9 H9B 109.3 . .
C10 C9 H9A 109.3 . .
C10 C9 H9B 109.3 . .
H9A C9 H9B 107.9 . .
C2 C3 H3 119.6 . .
C4 C3 H3 119.6 . .
C4 C3 C2 120.83(16) . .
O1 C2 C3 116.02(14) . .
O1 C2 C7 124.97(15) . .
C7 C2 C3 119.01(15) . .
C5 C4 H4A 119.7 . .
C3 C4 C5 120.66(15) . .
C3 C4 H4A 119.7 . .
C10 C12 H12A 108.3 . .
C10 C12 H12B 108.3 . .
H12A C12 H12B 107.4 . .
C13 C12 C10 116.10(14) . .
C13 C12 H12A 108.3 . .
C13 C12 H12B 108.3 . .
C5 C6 H6 119.0 . .
C5 C6 C7 122.05(16) . .
C7 C6 H6 119.0 . .
O3 C11 C10 111.58(12) . .
O3 C11 H11A 109.3 . .
O3 C11 H11B 109.3 . .
C10 C11 H11A 109.3 . .
C10 C11 H11B 109.3 . .
H11A C11 H11B 108.0 . .
O4 C14 C10 113.06(13) . .
O4 C14 H14A 109.0 . .
O4 C14 H14B 109.0 . .
C10 C14 H14A 109.0 . .
C10 C14 H14B 109.0 . .
H14A C14 H14B 107.8 . .
C2 C7 C6 119.65(16) . .
C2 C7 H7 120.2 . .
C6 C7 H7 120.2 . .
C12 C13 H13A 109.5 . .
C12 C13 H13B 109.5 . .
C12 C13 H13C 109.5 . .
H13A C13 H13B 109.5 . .
H13A C13 H13C 109.5 . .
H13B C13 H13C 109.5 . .
O1 C1 H1A 109.5 . .
O1 C1 H1B 109.5 . .
O1 C1 H1C 109.5 . .
H1A C1 H1B 109.5 . .
H1A C1 H1C 109.5 . .
H1B C1 H1C 109.5 . .
C22 O6 C23 110.89(12) . .
C22 O7 C25 112.51(13) . .
C28 O8 H8A 109.5 . .
C16 O5 C15 118.06(16) . .
O5 C15 H15A 109.5 . .
O5 C15 H15B 109.5 . .
O5 C15 H15C 109.5 . .
H15A C15 H15B 109.5 . .
H15A C15 H15C 109.5 . .
H15B C15 H15C 109.5 . .
C23 C24 C25 106.06(14) . .
C23 C24 C28 110.48(13) . .
C23 C24 C26 108.29(13) . .
C28 C24 C25 108.48(13) . .
C28 C24 C26 112.10(14) . .
C26 C24 C25 111.27(13) . .
O6 C23 C24 111.86(13) . .
O6 C23 H23A 109.2 . .
O6 C23 H23B 109.2 . .
C24 C23 H23A 109.2 . .
C24 C23 H23B 109.2 . .
H23A C23 H23B 107.9 . .
O6 C22 H22 109.5 . .
O6 C22 C19 107.58(13) . .
O7 C22 O6 110.88(13) . .
O7 C22 H22 109.5 . .
O7 C22 C19 109.94(15) . .
C19 C22 H22 109.5 . .
C20 C19 C22 121.60(16) . .
C18 C19 C22 120.50(17) . .
C18 C19 C20 117.82(18) . .
O7 C25 C24 111.38(13) . .
O7 C25 H25A 109.4 . .
O7 C25 H25B 109.4 . .
C24 C25 H25A 109.4 . .
C24 C25 H25B 109.4 . .
H25A C25 H25B 108.0 . .
O8 C28 C24 113.29(13) . .
O8 C28 H28A 108.9 . .
O8 C28 H28B 108.9 . .
C24 C28 H28A 108.9 . .
C24 C28 H28B 108.9 . .
H28A C28 H28B 107.7 . .
O5 C16 C21 115.63(18) . .
O5 C16 C17 125.10(17) . .
C21 C16 C17 119.26(18) . .
C24 C26 H26A 108.0 . .
C24 C26 H26B 108.0 . .
H26A C26 H26B 107.3 . .
C27 C26 C24 117.00(15) . .
C27 C26 H26A 108.0 . .
C27 C26 H26B 108.0 . .
C19 C20 H20 119.5 . .
C21 C20 C19 121.05(18) . .
C21 C20 H20 119.5 . .
C19 C18 H18 119.1 . .
C19 C18 C17 121.81(18) . .
C17 C18 H18 119.1 . .
C16 C21 H21 119.9 . .
C20 C21 C16 120.28(19) . .
C20 C21 H21 119.9 . .
C16 C17 H17 120.1 . .
C18 C17 C16 119.71(17) . .
C18 C17 H17 120.1 . .
C26 C27 H27A 109.5 . .
C26 C27 H27B 109.5 . .
C26 C27 H27C 109.5 . .
H27A C27 H27B 109.5 . .
H27A C27 H27C 109.5 . .
H27B C27 H27C 109.5 . .

loop_
_geom_bond_atom_site_label_1
_geom_bond_atom_site_label_2
_geom_bond_distance
_geom_bond_site_symmetry_2
O2 C8 1.4020(19) .
O2 C9 1.4289(18) .
O3 C8 1.4165(19) .
O3 C11 1.4334(18) .
O4 H4 0.8202 .
O4 C14 1.4320(19) .
O1 C2 1.3689(18) .
O1 C1 1.427(2) .
C5 C8 1.498(2) .
C5 C4 1.386(2) .
C5 C6 1.376(2) .
C8 H8 0.9800 .
C10 C9 1.530(2) .
C10 C12 1.533(2) .
C10 C11 1.528(2) .
C10 C14 1.520(2) .
C9 H9A 0.9700 .
C9 H9B 0.9700 .
C3 H3 0.9300 .
C3 C2 1.382(2) .
C3 C4 1.375(2) .
C2 C7 1.377(2) .
C4 H4A 0.9300 .
C12 H12A 0.9700 .
C12 H12B 0.9700 .
C12 C13 1.516(2) .
C6 H6 0.9300 .
C6 C7 1.379(2) .
C11 H11A 0.9700 .
C11 H11B 0.9700 .
C14 H14A 0.9700 .
C14 H14B 0.9700 .
C7 H7 0.9300 .
C13 H13A 0.9600 .
C13 H13B 0.9600 .
C13 H13C 0.9600 .
C1 H1A 0.9600 .
C1 H1B 0.9600 .
C1 H1C 0.9600 .
O6 C23 1.4255(19) .
O6 C22 1.417(2) .
O7 C22 1.408(2) .
O7 C25 1.430(2) .
O8 H8A 0.8199 .
O8 C28 1.418(2) .
O5 C15 1.420(3) .
O5 C16 1.366(2) .
C15 H15A 0.9600 .
C15 H15B 0.9600 .
C15 H15C 0.9600 .
C24 C23 1.523(2) .
C24 C25 1.527(2) .
C24 C28 1.524(2) .
C24 C26 1.527(2) .
C23 H23A 0.9700 .
C23 H23B 0.9700 .
C22 H22 0.9800 .
C22 C19 1.490(2) .
C19 C20 1.391(3) .
C19 C18 1.373(2) .
C25 H25A 0.9700 .
C25 H25B 0.9700 .
C28 H28A 0.9700 .
C28 H28B 0.9700 .
C16 C21 1.381(3) .
C16 C17 1.382(3) .
C26 H26A 0.9700 .
C26 H26B 0.9700 .
C26 C27 1.512(3) .
C20 H20 0.9300 .
C20 C21 1.375(3) .
C18 H18 0.9300 .
C18 C17 1.380(3) .
C21 H21 0.9300 .
C17 H17 0.9300 .
C27 H27A 0.9600 .
C27 H27B 0.9600 .
C27 H27C 0.9600 .

loop_
_geom_torsion_atom_site_label_1
_geom_torsion_atom_site_label_2
_geom_torsion_atom_site_label_3
_geom_torsion_atom_site_label_4
_geom_torsion
_geom_torsion_site_symmetry_1
_geom_torsion_site_symmetry_2
_geom_torsion_site_symmetry_3
_geom_torsion_site_symmetry_4
O1 C2 C7 C6 178.30(15) . . . .
C5 C6 C7 C2 -0.1(3) . . . .
C8 O2 C9 C10 -58.69(17) . . . .
C8 O3 C11 C10 58.19(16) . . . .
C8 C5 C4 C3 177.99(15) . . . .
C8 C5 C6 C7 -177.40(16) . . . .
C9 O2 C8 O3 63.56(16) . . . .
C9 O2 C8 C5 -175.73(12) . . . .
C9 C10 C12 C13 -64.22(18) . . . .
C9 C10 C11 O3 -51.69(17) . . . .
C9 C10 C14 O4 -171.91(13) . . . .
C3 C2 C7 C6 -1.0(3) . . . .
C2 C3 C4 C5 -1.2(3) . . . .
C4 C5 C8 O2 1.1(2) . . . .
C4 C5 C8 O3 123.23(17) . . . .
C4 C5 C6 C7 0.6(3) . . . .
C4 C3 C2 O1 -177.70(15) . . . .
C4 C3 C2 C7 1.7(3) . . . .
C12 C10 C9 O2 -67.80(17) . . . .
C12 C10 C11 O3 69.07(16) . . . .
C12 C10 C14 O4 65.33(17) . . . .
C6 C5 C8 O2 178.99(14) . . . .
C6 C5 C8 O3 -58.89(19) . . . .
C6 C5 C4 C3 0.1(2) . . . .
C11 O3 C8 O2 -63.37(16) . . . .
C11 O3 C8 C5 174.60(12) . . . .
C11 C10 C9 O2 51.84(17) . . . .
C11 C10 C12 C13 177.79(14) . . . .
C11 C10 C14 O4 -56.26(17) . . . .
C14 C10 C9 O2 169.01(13) . . . .
C14 C10 C12 C13 56.45(18) . . . .
C14 C10 C11 O3 -167.88(12) . . . .
C1 O1 C2 C3 -174.63(16) . . . .
C1 O1 C2 C7 6.1(2) . . . .
O6 C22 C19 C20 -91.5(2) . . . .
O6 C22 C19 C18 85.22(19) . . . .
O7 C22 C19 C20 29.4(2) . . . .
O7 C22 C19 C18 -153.94(16) . . . .
O5 C16 C21 C20 178.00(17) . . . .
O5 C16 C17 C18 -178.55(17) . . . .
C15 O5 C16 C21 177.32(19) . . . .
C15 O5 C16 C17 -2.4(3) . . . .
C23 O6 C22 O7 60.03(17) . . . .
C23 O6 C22 C19 -179.72(13) . . . .
C23 C24 C25 O7 -52.50(17) . . . .
C23 C24 C28 O8 -57.40(18) . . . .
C23 C24 C26 C27 -169.75(17) . . . .
C22 O6 C23 C24 -59.41(17) . . . .
C22 O7 C25 C24 57.09(18) . . . .
C22 C19 C20 C21 178.75(17) . . . .
C22 C19 C18 C17 -179.34(17) . . . .
C19 C20 C21 C16 0.4(3) . . . .
C19 C18 C17 C16 0.7(3) . . . .
C25 O7 C22 O6 -59.40(18) . . . .
C25 O7 C22 C19 -178.24(12) . . . .
C25 C24 C23 O6 54.32(17) . . . .
C25 C24 C28 O8 -173.26(13) . . . .
C25 C24 C26 C27 -53.6(2) . . . .
C28 C24 C23 O6 -63.04(18) . . . .
C28 C24 C25 O7 66.19(17) . . . .
C28 C24 C26 C27 68.1(2) . . . .
C26 C24 C23 O6 173.84(13) . . . .
C26 C24 C25 O7 -170.05(13) . . . .
C26 C24 C28 O8 63.48(17) . . . .
C20 C19 C18 C17 -2.5(3) . . . .
C18 C19 C20 C21 2.0(3) . . . .
C21 C16 C17 C18 1.7(3) . . . .
C17 C16 C21 C20 -2.3(3) . . . .
